data_4346645
loop_
_publ_author_name
'Ar\?ic\?i, M\"ursel'
'Ye\,silel, Okan Zafer'
'Ta\,s, Murat'
'Demiral, Hakan'

_publ_section_title
;
 Effect of Solvent Molecule in Pore for Flexible Porous Coordination
 Polymer upon Gas Adsorption and Iodine Encapsulation.
;
_journal_issue 23
_journal_name_full 'Inorganic chemistry'
_journal_page_first 11283
_journal_page_last 11291
_journal_paper_doi 10.1021/acs.inorgchem.5b01869
_journal_volume 54
_journal_year 2015
_chemical_formula_moiety 'C22 H17 N5 O5 Zn'
_chemical_formula_sum 'C22 H17 N5 O5 Zn'
_chemical_formula_weight 496.78
_space_group_crystal_system monoclinic
_space_group_IT_number 14
_space_group_name_Hall '-P 2ybc'
_space_group_name_H-M_alt 'P 1 21/c 1'
_atom_sites_solution_hydrogens geom
_atom_sites_solution_primary direct
_atom_sites_solution_secondary difmap
_audit_creation_date 2014-12-05
_audit_creation_method
;
Olex2 1.2
(compiled 2014.09.19 svn.r3010 for OlexSys, GUI svn.r4874)
;
_cell_angle_alpha 90.00
_cell_angle_beta 111.548(2)
_cell_angle_gamma 90.00
_cell_formula_units_Z 4
_cell_length_a 9.9411(3)
_cell_length_b 15.7636(4)
_cell_length_c 14.3626(5)
_cell_measurement_temperature 293(2)
_cell_measurement_theta_max 33.36
_cell_measurement_theta_min 2.33
_cell_volume 2093.42(11)
_computing_molecular_graphics 'Olex2 (Dolomanov et al., 2009)'
_computing_publication_material 'Olex2 (Dolomanov et al., 2009)'
_computing_structure_refinement 'SHELXL-97 (Sheldrick, 1997)'
_diffrn_ambient_temperature 293(2)
_diffrn_measured_fraction_theta_full 1.000
_diffrn_measured_fraction_theta_max 1.000
_diffrn_measurement_device_type 'Stoe IPDS'
_diffrn_radiation_monochromator graphite
_diffrn_radiation_type MoK\a
_diffrn_radiation_wavelength 0.71073
_diffrn_reflns_av_R_equivalents 0.0368
_diffrn_reflns_av_unetI/netI 0.0222
_diffrn_reflns_limit_h_max 12
_diffrn_reflns_limit_h_min -12
_diffrn_reflns_limit_k_max 19
_diffrn_reflns_limit_k_min -19
_diffrn_reflns_limit_l_max 18
_diffrn_reflns_limit_l_min -18
_diffrn_reflns_number 29211
_diffrn_reflns_theta_full 26.50
_diffrn_reflns_theta_max 26.50
_diffrn_reflns_theta_min 2.00
_diffrn_source 'fine-focus sealed tube'
_exptl_absorpt_coefficient_mu 1.220
_exptl_crystal_colour yellow
_exptl_crystal_density_diffrn 1.576
_exptl_crystal_density_method 'not measured'
_exptl_crystal_description PRISM
_exptl_crystal_F_000 1016
_exptl_crystal_size_max 0.25
_exptl_crystal_size_mid 0.16
_exptl_crystal_size_min 0.09
_refine_diff_density_max 1.566
_refine_diff_density_min -0.959
_refine_diff_density_rms 0.089
_refine_ls_extinction_method none
_refine_ls_goodness_of_fit_ref 1.089
_refine_ls_hydrogen_treatment mixed
_refine_ls_matrix_type full
_refine_ls_number_parameters 298
_refine_ls_number_reflns 4341
_refine_ls_number_restraints 0
_refine_ls_restrained_S_all 1.089
_refine_ls_R_factor_all 0.0572
_refine_ls_R_factor_gt 0.0470
_refine_ls_shift/su_max 0.001
_refine_ls_shift/su_mean 0.000
_refine_ls_structure_factor_coef Fsqd
_refine_ls_weighting_details 'calc w=1/[\s^2^(Fo^2^)+(0.0851P)^2^+0.9729P] where P=(Fo^2^+2Fc^2^)/3'
_refine_ls_weighting_scheme calc
_refine_ls_wR_factor_gt 0.1279
_refine_ls_wR_factor_ref 0.1332
_reflns_number_gt 3714
_reflns_number_total 4341
_reflns_threshold_expression >2sigma(I)
_cod_data_source_file ic5b01869_si_002.cif
_cod_data_source_block okanz38
_cod_database_code 4346645
_olex2_refinement_description
;
1. Others
 Fixed Uiso: H1(0.06) H2(0.123) H3(0.139) H4A(0.084) H4B(0.084) H6(0.109)
 H7(0.134) H8(0.144) H9(0.098) H11A(0.076) H11B(0.076) H12(0.055) H13(0.074)
 H14(0.076) H17(0.04) H19(0.037) H21(0.043)
 Fixed X: H1(0.6036) H2(0.1872) H3(0.2552) H4A(0.5203) H4B(0.5348) H6(0.7435)
 H7(0.9822) H8(1.0976) H9(0.9688) H11A(0.7642) H11B(0.6297) H12(0.7515)
 H13(0.3674) H14(0.4211) H17(-0.0124) H19(-0.1927) H21(0.2385)
 Fixed Y: H1(0.3139) H2(0.3266) H3(0.1799) H4A(0.1164) H4B(0.106) H6(0.16)
 H7(0.1952) H8(0.2182) H9(0.2074) H11A(0.1701) H11B(0.13) H12(0.3463)
 H13(0.3745) H14(0.2234) H17(0.4579) H19(0.4849) H21(0.4653)
 Fixed Z: H1(0.6002) H2(0.4819) H3(0.4689) H4A(0.479) H4B(0.5909) H6(0.724)
 H7(0.7832) H8(0.6721) H9(0.5008) H11A(0.3645) H11B(0.3804) H12(0.4482)
 H13(0.2464) H14(0.2558) H17(0.6193) H19(0.8254) H21(0.9104)
;
_olex2_submission_special_instructions 'No special instructions were received'

loop_
_space_group_symop_id
_space_group_symop_operation_xyz
1 'x, y, z'
2 '-x, y+1/2, -z+1/2'
3 '-x, -y, -z'
4 'x, -y-1/2, z-1/2'

loop_
_atom_site_label
_atom_site_type_symbol
_atom_site_fract_x
_atom_site_fract_y
_atom_site_fract_z
_atom_site_U_iso_or_equiv
_atom_site_adp_type
_atom_site_occupancy
_atom_site_symmetry_multiplicity
_atom_site_calc_flag
_atom_site_refinement_flags
C1 C 0.5069(4) 0.2992(3) 0.5681(3) 0.0497(9) Uani 1 1 d .
H1 H 0.6036 0.3139 0.6002 0.060 Uiso 1 1 calc R
C2 C 0.2813(6) 0.3059(4) 0.5048(6) 0.102(2) Uani 1 1 d .
H2 H 0.1872 0.3266 0.4819 0.123 Uiso 1 1 calc R
C3 C 0.3180(7) 0.2248(4) 0.4962(7) 0.116(3) Uani 1 1 d .
H3 H 0.2552 0.1799 0.4689 0.139 Uiso 1 1 calc R
C4 C 0.5508(6) 0.1447(3) 0.5435(4) 0.0696(13) Uani 1 1 d .
H4A H 0.5203 0.1164 0.4790 0.084 Uiso 1 1 calc R
H4B H 0.5348 0.1060 0.5909 0.084 Uiso 1 1 calc R
C5 C 0.7093(6) 0.1650(3) 0.5774(3) 0.0620(12) Uani 1 1 d .
C6 C 0.7889(9) 0.1705(4) 0.6789(4) 0.090(2) Uani 1 1 d .
H6 H 0.7435 0.1600 0.7240 0.109 Uiso 1 1 calc R
C7 C 0.9313(10) 0.1907(5) 0.7146(6) 0.111(3) Uani 1 1 d .
H7 H 0.9822 0.1952 0.7832 0.134 Uiso 1 1 calc R
C8 C 0.9997(8) 0.2046(5) 0.6484(8) 0.120(3) Uani 1 1 d .
H8 H 1.0976 0.2182 0.6721 0.144 Uiso 1 1 calc R
C9 C 0.9223(6) 0.1983(3) 0.5455(5) 0.0819(16) Uani 1 1 d .
H9 H 0.9688 0.2074 0.5008 0.098 Uiso 1 1 calc R
C10 C 0.7777(5) 0.1787(3) 0.5103(4) 0.0587(11) Uani 1 1 d .
C11 C 0.6964(6) 0.1775(3) 0.3981(3) 0.0632(12) Uani 1 1 d .
H11A H 0.7642 0.1701 0.3645 0.076 Uiso 1 1 calc R
H11B H 0.6297 0.1300 0.3804 0.076 Uiso 1 1 calc R
C12 C 0.6615(4) 0.3351(2) 0.3992(3) 0.0457(8) Uani 1 1 d .
H12 H 0.7515 0.3463 0.4482 0.055 Uiso 1 1 calc R
C13 C 0.4525(5) 0.3497(3) 0.2893(3) 0.0617(11) Uani 1 1 d .
H13 H 0.3674 0.3745 0.2464 0.074 Uiso 1 1 calc R
C14 C 0.4810(5) 0.2662(3) 0.2935(4) 0.0636(12) Uani 1 1 d .
H14 H 0.4211 0.2234 0.2558 0.076 Uiso 1 1 calc R
C15 C 0.2687(4) 0.4549(3) 0.7348(4) 0.0535(11) Uani 1 1 d .
C16 C 0.1343(3) 0.4604(2) 0.7608(3) 0.0338(7) Uani 1 1 d .
C17 C -0.0023(4) 0.4624(2) 0.6860(2) 0.0335(7) Uani 1 1 d .
H17 H -0.0124 0.4579 0.6193 0.040 Uiso 1 1 calc R
C18 C -0.1236(3) 0.4710(2) 0.7109(2) 0.0302(6) Uani 1 1 d .
C19 C -0.1108(3) 0.4789(2) 0.8092(2) 0.0309(6) Uani 1 1 d .
H19 H -0.1927 0.4849 0.8254 0.037 Uiso 1 1 calc R
C20 C 0.0259(4) 0.4779(2) 0.8840(2) 0.0336(7) Uani 1 1 d .
C21 C 0.1475(3) 0.4675(2) 0.8598(2) 0.0356(7) Uani 1 1 d .
H21 H 0.2385 0.4653 0.9104 0.043 Uiso 1 1 calc R
C22 C -0.2738(4) 0.4747(2) 0.6313(3) 0.0413(8) Uani 1 1 d .
N1 N 0.4007(3) 0.3526(2) 0.5512(2) 0.0456(7) Uani 1 1 d .
N2 N 0.4632(4) 0.2215(2) 0.5349(3) 0.0579(9) Uani 1 1 d .
N3 N 0.6154(4) 0.2573(2) 0.3644(2) 0.0492(7) Uani 1 1 d .
N4 N 0.5652(3) 0.3933(2) 0.3562(2) 0.0409(6) Uani 1 1 d .
N5 N 0.0515(3) 0.48698(19) 0.98832(19) 0.0389(6) Uani 1 1 d .
O1 O 0.2442(4) 0.4620(2) 0.6422(3) 0.0762(11) Uani 1 1 d .
O2 O 0.3875(3) 0.4478(3) 0.8030(4) 0.0910(13) Uani 1 1 d .
O3 O -0.2814(4) 0.4816(2) 0.5434(2) 0.0647(9) Uani 1 1 d .
O4 O -0.3759(3) 0.4691(2) 0.6617(2) 0.0592(8) Uani 1 1 d .
O5 O 0.1942(8) 0.4652(6) 1.0454(5) 0.169(3) Uani 1 1 d .
Zn1 Zn 0.40786(3) 0.47919(2) 0.59683(2) 0.02800(14) Uani 1 1 d .

loop_
_atom_site_aniso_label
_atom_site_aniso_U_11
_atom_site_aniso_U_22
_atom_site_aniso_U_33
_atom_site_aniso_U_23
_atom_site_aniso_U_13
_atom_site_aniso_U_12
C1 0.050(2) 0.041(2) 0.061(2) -0.0064(17) 0.0248(18) -0.0004(16)
C2 0.049(3) 0.069(4) 0.162(6) -0.045(4) 0.007(3) -0.009(2)
C3 0.069(4) 0.064(4) 0.184(8) -0.047(4) 0.011(4) -0.015(3)
C4 0.097(4) 0.039(2) 0.090(3) -0.001(2) 0.055(3) 0.009(2)
C5 0.090(3) 0.034(2) 0.062(3) 0.0036(18) 0.029(2) 0.020(2)
C6 0.139(6) 0.059(3) 0.069(3) 0.005(3) 0.031(4) 0.036(4)
C7 0.127(7) 0.084(5) 0.084(4) -0.004(4) -0.008(4) 0.034(5)
C8 0.071(4) 0.070(4) 0.174(9) -0.007(5) -0.006(5) 0.023(3)
C9 0.071(3) 0.058(3) 0.110(4) 0.005(3) 0.026(3) 0.019(3)
C10 0.064(3) 0.035(2) 0.077(3) 0.0051(19) 0.025(2) 0.0180(18)
C11 0.086(3) 0.042(2) 0.070(3) -0.001(2) 0.038(2) 0.014(2)
C12 0.0473(19) 0.044(2) 0.0434(19) -0.0033(15) 0.0134(15) 0.0051(16)
C13 0.054(2) 0.055(3) 0.059(2) -0.012(2) 0.0017(19) 0.0014(19)
C14 0.065(3) 0.052(3) 0.063(3) -0.018(2) 0.011(2) -0.005(2)
C15 0.048(2) 0.038(2) 0.095(3) -0.005(2) 0.051(2) -0.0026(16)
C16 0.0294(15) 0.0329(17) 0.0433(17) 0.0018(13) 0.0184(13) 0.0014(12)
C17 0.0418(17) 0.0388(18) 0.0241(14) -0.0029(11) 0.0169(12) -0.0001(13)
C18 0.0272(14) 0.0345(17) 0.0254(14) -0.0004(11) 0.0055(11) 0.0015(11)
C19 0.0285(14) 0.0378(17) 0.0296(14) -0.0010(12) 0.0146(12) -0.0006(12)
C20 0.0395(17) 0.0374(17) 0.0221(14) 0.0015(12) 0.0092(12) -0.0057(13)
C21 0.0280(14) 0.0361(18) 0.0354(16) 0.0040(12) 0.0030(12) -0.0010(12)
C22 0.0366(18) 0.0357(18) 0.0359(17) -0.0081(13) -0.0053(14) 0.0066(14)
N1 0.0423(15) 0.0411(17) 0.0537(18) -0.0060(14) 0.0178(13) -0.0008(13)
N2 0.071(2) 0.0398(19) 0.070(2) -0.0077(16) 0.0344(19) 0.0012(16)
N3 0.063(2) 0.0393(17) 0.0491(17) -0.0046(13) 0.0257(15) 0.0039(15)
N4 0.0435(15) 0.0421(17) 0.0348(14) -0.0024(12) 0.0118(12) 0.0011(12)
N5 0.0490(16) 0.0483(17) 0.0174(12) -0.0002(11) 0.0099(11) -0.0058(13)
O1 0.068(2) 0.099(3) 0.092(2) -0.038(2) 0.065(2) -0.0328(18)
O2 0.0351(16) 0.103(3) 0.144(4) 0.041(3) 0.043(2) 0.0216(17)
O3 0.070(2) 0.071(2) 0.0280(13) 0.0005(12) -0.0112(13) 0.0148(15)
O4 0.0222(12) 0.073(2) 0.0693(19) -0.0163(15) 0.0013(12) 0.0048(11)
O5 0.130(5) 0.278(10) 0.090(4) -0.006(5) 0.031(4) 0.059(5)
Zn1 0.02124(19) 0.0407(2) 0.02222(19) 0.00013(14) 0.00814(13) 0.00319(13)

loop_
_atom_type_symbol
_atom_type_description
_atom_type_scat_dispersion_real
_atom_type_scat_dispersion_imag
_atom_type_scat_source
C C 0.0033 0.0016 'International Tables Vol C Tables 4.2.6.8 and 6.1.1.4'
H H 0.0000 0.0000 'International Tables Vol C Tables 4.2.6.8 and 6.1.1.4'
N N 0.0061 0.0033 'International Tables Vol C Tables 4.2.6.8 and 6.1.1.4'
O O 0.0106 0.0060 'International Tables Vol C Tables 4.2.6.8 and 6.1.1.4'
Zn Zn 0.2839 1.4301 'International Tables Vol C Tables 4.2.6.8 and 6.1.1.4'

loop_
_geom_angle_atom_site_label_1
_geom_angle_atom_site_label_2
_geom_angle_atom_site_label_3
_geom_angle
_geom_angle_site_symmetry_1
_geom_angle_site_symmetry_3
N1 C1 H1 123.4 . .
N1 C1 N2 113.1(4) . .
N2 C1 H1 123.4 . .
C3 C2 H2 124.9 . .
C3 C2 N1 110.2(5) . .
N1 C2 H2 124.9 . .
C2 C3 H3 126.7 . .
N2 C3 C2 106.6(5) . .
N2 C3 H3 126.7 . .
H4A C4 H4B 107.9 . .
C5 C4 H4A 109.3 . .
C5 C4 H4B 109.3 . .
N2 C4 H4A 109.3 . .
N2 C4 H4B 109.3 . .
N2 C4 C5 111.7(4) . .
C6 C5 C4 118.7(5) . .
C6 C5 C10 119.1(6) . .
C10 C5 C4 122.2(4) . .
C5 C6 H6 119.1 . .
C7 C6 C5 121.8(7) . .
C7 C6 H6 119.1 . .
C6 C7 H7 120.3 . .
C6 C7 C8 119.3(7) . .
C8 C7 H7 120.3 . .
C7 C8 H8 120.0 . .
C7 C8 C9 120.0(7) . .
C9 C8 H8 120.0 . .
C8 C9 H9 119.9 . .
C10 C9 C8 120.1(7) . .
C10 C9 H9 119.9 . .
C5 C10 C11 122.1(4) . .
C9 C10 C5 119.6(5) . .
C9 C10 C11 118.2(5) . .
C10 C11 H11A 109.5 . .
C10 C11 H11B 109.5 . .
H11A C11 H11B 108.1 . .
N3 C11 C10 110.6(3) . .
N3 C11 H11A 109.5 . .
N3 C11 H11B 109.5 . .
N3 C12 H12 123.9 . .
N4 C12 H12 123.9 . .
N4 C12 N3 112.1(3) . .
C14 C13 H13 124.5 . .
C14 C13 N4 110.9(4) . .
N4 C13 H13 124.5 . .
C13 C14 H14 127.2 . .
C13 C14 N3 105.6(4) . .
N3 C14 H14 127.2 . .
O1 C15 C16 114.0(4) . .
O2 C15 C16 119.0(4) . .
O2 C15 O1 126.9(4) . .
C17 C16 C15 120.8(3) . .
C21 C16 C15 119.8(3) . .
C21 C16 C17 119.3(3) . .
C16 C17 H17 120.0 . .
C18 C17 C16 120.0(3) . .
C18 C17 H17 120.0 . .
C17 C18 C22 121.3(3) . .
C19 C18 C17 120.8(3) . .
C19 C18 C22 117.8(3) . .
C18 C19 H19 120.4 . .
C18 C19 C20 119.2(3) . .
C20 C19 H19 120.4 . .
C19 C20 N5 123.7(3) . .
C21 C20 C19 120.3(3) . .
C21 C20 N5 116.0(3) . .
C16 C21 C20 120.3(3) . .
C16 C21 H21 119.8 . .
C20 C21 H21 119.8 . .
O3 C22 C18 116.6(4) . .
O3 C22 O4 127.5(3) . .
O4 C22 C18 115.9(3) . .
C1 N1 C2 104.2(4) . .
C1 N1 Zn1 128.7(3) . .
C2 N1 Zn1 126.8(3) . .
C1 N2 C3 105.8(4) . .
C1 N2 C4 128.6(4) . .
C3 N2 C4 125.5(4) . .
C12 N3 C11 126.0(4) . .
C12 N3 C14 107.0(3) . .
C14 N3 C11 127.0(4) . .
C12 N4 C13 104.4(3) . .
C12 N4 Zn1 122.3(2) . 3_666
C13 N4 Zn1 133.0(3) . 3_666
N5 N5 C20 117.6(4) 3_567 .
N5 N5 O5 132.4(4) 3_567 .
O5 N5 C20 110.0(4) . .
C15 O1 Zn1 119.6(3) . .
C22 O3 Zn1 144.7(3) . 3_566
C22 O4 Zn1 134.5(3) . 1_455
N1 Zn1 N4 174.81(12) . 3_666
O1 Zn1 N1 91.99(14) . .
O1 Zn1 N4 92.78(13) . 3_666
O1 Zn1 O3 94.79(17) . 3_566
O1 Zn1 O4 134.75(17) . 1_655
O3 Zn1 N1 92.41(13) 3_566 .
O3 Zn1 N4 89.24(12) 3_566 3_666
O4 Zn1 N1 88.70(12) 1_655 .
O4 Zn1 N4 86.48(12) 1_655 3_666
O4 Zn1 O3 130.41(15) 1_655 3_566

loop_
_geom_bond_atom_site_label_1
_geom_bond_atom_site_label_2
_geom_bond_distance
_geom_bond_site_symmetry_2
C1 H1 0.9300 .
C1 N1 1.301(5) .
C1 N2 1.328(5) .
C2 H2 0.9300 .
C2 C3 1.346(8) .
C2 N1 1.346(6) .
C3 H3 0.9300 .
C3 N2 1.344(7) .
C4 H4A 0.9700 .
C4 H4B 0.9700 .
C4 C5 1.503(7) .
C4 N2 1.470(6) .
C5 C6 1.383(7) .
C5 C10 1.384(7) .
C6 H6 0.9300 .
C6 C7 1.354(11) .
C7 H7 0.9300 .
C7 C8 1.375(12) .
C8 H8 0.9300 .
C8 C9 1.396(11) .
C9 H9 0.9300 .
C9 C10 1.372(7) .
C10 C11 1.515(7) .
C11 H11A 0.9700 .
C11 H11B 0.9700 .
C11 N3 1.475(5) .
C12 H12 0.9300 .
C12 N3 1.340(5) .
C12 N4 1.306(5) .
C13 H13 0.9300 .
C13 C14 1.344(7) .
C13 N4 1.364(5) .
C14 H14 0.9300 .
C14 N3 1.357(6) .
C15 C16 1.516(4) .
C15 O1 1.267(6) .
C15 O2 1.232(6) .
C16 C17 1.388(5) .
C16 C21 1.384(5) .
C17 H17 0.9300 .
C17 C18 1.385(4) .
C18 C19 1.375(4) .
C18 C22 1.511(4) .
C19 H19 0.9300 .
C19 C20 1.389(4) .
C20 C21 1.384(5) .
C20 N5 1.433(4) .
C21 H21 0.9300 .
C22 O3 1.242(5) .
C22 O4 1.247(5) .
N1 Zn1 2.094(3) .
N4 Zn1 2.105(3) 3_666
N5 N5 1.257(6) 3_567
N5 O5 1.396(7) .
O1 Zn1 1.980(3) .
O3 Zn1 2.039(3) 3_566
O4 Zn1 2.011(2) 1_455
Zn1 N4 2.105(3) 3_666
Zn1 O3 2.039(3) 3_566
Zn1 O4 2.011(2) 1_655

loop_
_geom_torsion_atom_site_label_1
_geom_torsion_atom_site_label_2
_geom_torsion_atom_site_label_3
_geom_torsion_atom_site_label_4
_geom_torsion
_geom_torsion_site_symmetry_4
C1 N1 Zn1 N4 23.2(15) 3_666
C1 N1 Zn1 O1 -133.4(4) .
C1 N1 Zn1 O3 131.7(4) 3_566
C1 N1 Zn1 O4 1.3(4) 1_655
C2 C3 N2 C1 2.2(9) .
C2 C3 N2 C4 178.5(6) .
C2 N1 Zn1 N4 -163.4(12) 3_666
C2 N1 Zn1 O1 39.9(5) .
C2 N1 Zn1 O3 -54.9(5) 3_566
C2 N1 Zn1 O4 174.7(5) 1_655
C3 C2 N1 C1 1.1(8) .
C3 C2 N1 Zn1 -173.6(5) .
C4 C5 C6 C7 -178.3(5) .
C4 C5 C10 C9 179.0(4) .
C4 C5 C10 C11 2.5(6) .
C5 C4 N2 C1 -12.2(7) .
C5 C4 N2 C3 172.4(6) .
C5 C6 C7 C8 -1.4(10) .
C5 C10 C11 N3 77.3(5) .
C6 C5 C10 C9 -0.7(6) .
C6 C5 C10 C11 -177.3(4) .
C6 C7 C8 C9 0.4(11) .
C7 C8 C9 C10 0.3(9) .
C8 C9 C10 C5 -0.2(7) .
C8 C9 C10 C11 176.6(5) .
C9 C10 C11 N3 -99.3(5) .
C10 C5 C6 C7 1.5(8) .
C10 C11 N3 C12 38.8(6) .
C10 C11 N3 C14 -140.7(5) .
C13 C14 N3 C11 179.5(4) .
C13 C14 N3 C12 -0.1(5) .
C14 C13 N4 C12 0.8(5) .
C14 C13 N4 Zn1 -172.5(3) 3_666
C15 C16 C17 C18 -177.3(3) .
C15 C16 C21 C20 176.0(3) .
C15 O1 Zn1 N1 103.2(3) .
C15 O1 Zn1 N4 -74.7(3) 3_666
C15 O1 Zn1 O3 -164.2(3) 3_566
C15 O1 Zn1 O4 13.1(4) 1_655
C16 C15 O1 Zn1 167.9(3) .
C16 C17 C18 C19 0.9(5) .
C16 C17 C18 C22 179.0(3) .
C17 C16 C21 C20 -1.1(5) .
C17 C18 C19 C20 -0.2(5) .
C17 C18 C22 O3 -9.7(5) .
C17 C18 C22 O4 169.1(3) .
C18 C19 C20 C21 -1.2(5) .
C18 C19 C20 N5 179.0(3) .
C18 C22 O3 Zn1 -156.2(4) 3_566
C18 C22 O4 Zn1 174.0(2) 1_455
C19 C18 C22 O3 168.5(3) .
C19 C18 C22 O4 -12.7(5) .
C19 C20 C21 C16 1.8(5) .
C19 C20 N5 N5 -13.9(6) 3_567
C19 C20 N5 O5 167.2(5) .
C21 C16 C17 C18 -0.3(5) .
C21 C20 N5 N5 166.2(4) 3_567
C21 C20 N5 O5 -12.7(6) .
C22 C18 C19 C20 -178.4(3) .
N1 C1 N2 C3 -1.7(6) .
N1 C1 N2 C4 -177.8(4) .
N1 C2 C3 N2 -2.1(10) .
N2 C1 N1 C2 0.4(6) .
N2 C1 N1 Zn1 175.0(3) .
N2 C4 C5 C6 86.5(5) .
N2 C4 C5 C10 -93.2(5) .
N3 C12 N4 C13 -0.9(4) .
N3 C12 N4 Zn1 173.4(2) 3_666
N4 C12 N3 C11 -178.9(4) .
N4 C12 N3 C14 0.6(5) .
N4 C13 C14 N3 -0.5(6) .
N5 C20 C21 C16 -178.3(3) .
O1 C15 C16 C17 7.5(5) .
O1 C15 C16 C21 -169.5(4) .
O2 C15 C16 C17 -175.4(4) .
O2 C15 C16 C21 7.6(6) .
O2 C15 O1 Zn1 -8.9(6) .
O3 C22 O4 Zn1 -7.4(6) 1_455
O4 C22 O3 Zn1 25.2(7) 3_566
